data_4030298
loop_
_publ_author_name
'Subba Reddy, B. V.'
'Medaboina, Durgaprasad'
'Sridhar, B.'

_publ_section_title
;
 Stereoselective Synthesis of Hexahydro-1H-spiro[isoquinoline-4,4'-pyran]
 Scaffolds through an Intramolecular Prins Cascade Process.
;
_journal_issue 1
_journal_name_full 'The Journal of organic chemistry'
_journal_page_first 653
_journal_paper_doi 10.1021/jo5023926
_journal_volume 80
_journal_year 2014
_chemical_formula_sum 'C26 H26 N2 O5 S'
_chemical_formula_weight 478.55
_chemical_name_systematic
; 
 ? 
;
_space_group_IT_number 2
_symmetry_cell_setting triclinic
_symmetry_space_group_name_Hall '-P 1'
_symmetry_space_group_name_H-M 'P -1'
_atom_sites_solution_hydrogens geom
_atom_sites_solution_primary direct
_atom_sites_solution_secondary difmap
_audit_creation_method SHELXL-97
_cell_angle_alpha 82.224(3)
_cell_angle_beta 80.254(3)
_cell_angle_gamma 78.604(3)
_cell_formula_units_Z 4
_cell_length_a 11.8197(18)
_cell_length_b 13.799(2)
_cell_length_c 14.935(2)
_cell_measurement_reflns_used 5085
_cell_measurement_temperature 294(2)
_cell_measurement_theta_max 21.98
_cell_measurement_theta_min 2.16
_cell_volume 2340.3(6)
_computing_cell_refinement 'SAINT (Bruker, 2001)'
_computing_data_collection 'SMART (Bruker, 2001)'
_computing_data_reduction SAINT
_computing_molecular_graphics 'SHELXTL/PC (Sheldrick, 1990)'
_computing_publication_material SHELXL97
_computing_structure_refinement 'SHELXL-97 (Sheldrick, 2008)'
_computing_structure_solution 'SHELXS-97 (Sheldrick, 2008)'
_diffrn_ambient_temperature 294(2)
_diffrn_measured_fraction_theta_full 0.995
_diffrn_measured_fraction_theta_max 0.995
_diffrn_measurement_device 'Bruker SMART APEX CCD area-detector'
_diffrn_measurement_device_type 'Bruker SMART APEX CCD area-detector'
_diffrn_measurement_method '\w scan'
_diffrn_radiation_monochromator graphite
_diffrn_radiation_source 'fine-focus sealed tube'
_diffrn_radiation_type MoK\a
_diffrn_radiation_wavelength 0.71073
_diffrn_reflns_av_R_equivalents 0.0406
_diffrn_reflns_av_sigmaI/netI 0.0469
_diffrn_reflns_limit_h_max 14
_diffrn_reflns_limit_h_min -14
_diffrn_reflns_limit_k_max 16
_diffrn_reflns_limit_k_min -16
_diffrn_reflns_limit_l_max 17
_diffrn_reflns_limit_l_min -17
_diffrn_reflns_number 22454
_diffrn_reflns_theta_full 25.00
_diffrn_reflns_theta_max 25.00
_diffrn_reflns_theta_min 1.39
_diffrn_standards_number 0
_exptl_absorpt_coefficient_mu 0.179
_exptl_absorpt_correction_type none
_exptl_crystal_colour colorless
_exptl_crystal_density_diffrn 1.358
_exptl_crystal_density_method 'not measured'
_exptl_crystal_description block
_exptl_crystal_F_000 1008
_exptl_crystal_size_max 0.16
_exptl_crystal_size_mid 0.11
_exptl_crystal_size_min 0.05
_refine_diff_density_max 0.751
_refine_diff_density_min -0.280
_refine_diff_density_rms 0.071
_refine_ls_extinction_method none
_refine_ls_goodness_of_fit_ref 1.023
_refine_ls_hydrogen_treatment constr
_refine_ls_matrix_type full
_refine_ls_number_parameters 615
_refine_ls_number_reflns 8209
_refine_ls_number_restraints 0
_refine_ls_restrained_S_all 1.023
_refine_ls_R_factor_all 0.0978
_refine_ls_R_factor_gt 0.0699
_refine_ls_shift/su_max 0.000
_refine_ls_shift/su_mean 0.000
_refine_ls_structure_factor_coef Fsqd
_refine_ls_weighting_details 'calc w=1/[\s^2^(Fo^2^)+(0.1109P)^2^+0.8684P] where P=(Fo^2^+2Fc^2^)/3'
_refine_ls_weighting_scheme calc
_refine_ls_wR_factor_gt 0.1815
_refine_ls_wR_factor_ref 0.2037
_reflns_number_gt 5653
_reflns_number_total 8209
_reflns_threshold_expression I>2\s(I)
_cod_data_source_file jo5023926_si_001.cif
_cod_data_source_block aw85m
_cod_depositor_comments 'Adding full bibliography for 4030298.cif.'
_cod_database_code 4030298

loop_
_symmetry_equiv_pos_as_xyz
'x, y, z'
'-x, -y, -z'

loop_
_atom_site_label
_atom_site_type_symbol
_atom_site_fract_x
_atom_site_fract_y
_atom_site_fract_z
_atom_site_U_iso_or_equiv
_atom_site_adp_type
_atom_site_occupancy
_atom_site_symmetry_multiplicity
_atom_site_calc_flag
_atom_site_refinement_flags
C1A C 0.5455(3) 0.7082(2) 0.1980(2) 0.0497(7) Uani 1 1 d .
C2A C 0.4737(3) 0.7651(2) 0.2624(2) 0.0510(8) Uani 1 1 d .
C3A C 0.3794(3) 0.7334(3) 0.3166(3) 0.0682(10) Uani 1 1 d .
H3A H 0.3306 0.7743 0.3572 0.082 Uiso 1 1 calc R
C4A C 0.3581(3) 0.6408(3) 0.3102(3) 0.0793(12) Uani 1 1 d .
H4A H 0.2963 0.6176 0.3485 0.095 Uiso 1 1 calc R
C5A C 0.4273(3) 0.5824(3) 0.2480(3) 0.0773(12) Uani 1 1 d .
H5A H 0.4125 0.5194 0.2443 0.093 Uiso 1 1 calc R
C6A C 0.5194(3) 0.6165(2) 0.1903(3) 0.0632(9) Uani 1 1 d .
H6A H 0.5639 0.5774 0.1463 0.076 Uiso 1 1 calc R
C7A C 0.8211(3) 0.5773(2) 0.1486(3) 0.0615(9) Uani 1 1 d .
H7A H 0.8046 0.5671 0.0895 0.074 Uiso 1 1 calc R
H7B H 0.7789 0.5363 0.1952 0.074 Uiso 1 1 calc R
C8A C 0.9503(3) 0.5485(2) 0.1521(2) 0.0552(8) Uani 1 1 d .
C9A C 1.0104(3) 0.4639(3) 0.1127(3) 0.0679(10) Uani 1 1 d .
H9A H 0.9695 0.4257 0.0876 0.081 Uiso 1 1 calc R
C10A C 1.1288(4) 0.4356(3) 0.1100(3) 0.0753(11) Uani 1 1 d .
H10A H 1.1678 0.3784 0.0839 0.090 Uiso 1 1 calc R
C11A C 1.1894(4) 0.4925(3) 0.1462(3) 0.0793(11) Uani 1 1 d .
H11A H 1.2699 0.4750 0.1432 0.095 Uiso 1 1 calc R
C12A C 1.1309(3) 0.5755(3) 0.1867(3) 0.0689(10) Uani 1 1 d .
H12A H 1.1727 0.6131 0.2114 0.083 Uiso 1 1 calc R
C13A C 1.0095(3) 0.6047(2) 0.1919(2) 0.0555(8) Uani 1 1 d .
C14A C 0.9472(3) 0.6967(2) 0.2397(2) 0.0536(8) Uani 1 1 d .
C15A C 0.8146(3) 0.7024(3) 0.2495(2) 0.0608(9) Uani 1 1 d .
H15A H 0.7901 0.6542 0.2988 0.073 Uiso 1 1 calc R
H15B H 0.7749 0.7681 0.2641 0.073 Uiso 1 1 calc R
C16A C 0.9811(3) 0.6906(3) 0.3362(2) 0.0694(10) Uani 1 1 d .
H16A H 0.9463 0.6392 0.3757 0.083 Uiso 1 1 calc R
H16B H 1.0652 0.6717 0.3324 0.083 Uiso 1 1 calc R
C17A C 0.9423(4) 0.7874(3) 0.3783(3) 0.0835(12) Uani 1 1 d .
H17A H 0.8578 0.8033 0.3880 0.100 Uiso 1 1 calc R
H17B H 0.9688 0.7803 0.4372 0.100 Uiso 1 1 calc R
C18A C 0.9448(3) 0.8833(3) 0.2356(2) 0.0600(9) Uani 1 1 d .
H18A H 0.8594 0.8972 0.2478 0.072 Uiso 1 1 calc R
C19A C 0.9820(3) 0.7914(2) 0.1847(2) 0.0520(8) Uani 1 1 d .
H19A H 1.0661 0.7803 0.1677 0.062 Uiso 1 1 calc R
H19B H 0.9474 0.8036 0.1289 0.062 Uiso 1 1 calc R
C20A C 0.9851(3) 0.9733(2) 0.1811(2) 0.0554(8) Uani 1 1 d .
C21A C 1.0880(3) 1.0009(2) 0.1900(2) 0.0562(8) Uani 1 1 d .
H21A H 1.1345 0.9620 0.2306 0.067 Uiso 1 1 calc R
C22A C 1.1255(3) 1.0850(2) 0.1404(2) 0.0572(8) Uani 1 1 d .
C23A C 1.0550(4) 1.1411(3) 0.0794(2) 0.0675(10) Uani 1 1 d .
H22A H 1.0773 1.1979 0.0459 0.081 Uiso 1 1 calc R
C24A C 0.9538(4) 1.1143(3) 0.0680(3) 0.0737(10) Uani 1 1 d .
H24A H 0.9084 1.1524 0.0263 0.088 Uiso 1 1 calc R
C25A C 0.9179(3) 1.0305(3) 0.1182(3) 0.0684(10) Uani 1 1 d .
H25A H 0.8489 1.0126 0.1097 0.082 Uiso 1 1 calc R
C26A C 1.2356(4) 1.1162(3) 0.1537(3) 0.0815(12) Uani 1 1 d .
H26A H 1.2175 1.1642 0.1973 0.122 Uiso 1 1 calc R
H26B H 1.2714 1.1453 0.0965 0.122 Uiso 1 1 calc R
H26C H 1.2884 1.0592 0.1757 0.122 Uiso 1 1 calc R
N1A N 0.7837(2) 0.68198(19) 0.1640(2) 0.0567(7) Uani 1 1 d .
N2A N 0.4930(3) 0.8631(2) 0.2768(2) 0.0737(9) Uani 1 1 d .
N1B N 0.6330(3) 0.1859(2) 0.30809(18) 0.0612(7) Uani 1 1 d .
N2B N 0.6657(4) 0.3653(2) 0.0657(2) 0.0779(9) Uani 1 1 d .
O1A O 0.6677(2) 0.7133(2) 0.03868(18) 0.0854(8) Uani 1 1 d .
O2A O 0.6654(2) 0.84671(18) 0.1341(2) 0.0848(8) Uani 1 1 d .
O3A O 0.9878(3) 0.8666(2) 0.32090(16) 0.0785(8) Uani 1 1 d .
O4A O 0.5657(3) 0.8641(2) 0.3255(3) 0.1113(11) Uani 1 1 d .
O5A O 0.4342(3) 0.9357(2) 0.2430(3) 0.1051(11) Uani 1 1 d .
S1A S 0.66854(8) 0.74519(6) 0.12528(6) 0.0616(3) Uani 1 1 d .
C1B C 0.5870(3) 0.2106(2) 0.1316(2) 0.0517(8) Uani 1 1 d .
C2B C 0.6397(3) 0.2673(2) 0.0585(2) 0.0535(8) Uani 1 1 d .
C3B C 0.6724(3) 0.2338(3) -0.0259(2) 0.0651(9) Uani 1 1 d .
H3B H 0.7063 0.2735 -0.0744 0.078 Uiso 1 1 calc R
C4B C 0.6549(4) 0.1416(3) -0.0388(3) 0.0746(11) Uani 1 1 d .
H4B H 0.6769 0.1184 -0.0960 0.090 Uiso 1 1 calc R
C5B C 0.6048(4) 0.0836(3) 0.0332(3) 0.0752(11) Uani 1 1 d .
H5B H 0.5949 0.0204 0.0251 0.090 Uiso 1 1 calc R
C6B C 0.5693(3) 0.1186(3) 0.1173(2) 0.0627(9) Uani 1 1 d .
H6B H 0.5330 0.0797 0.1650 0.075 Uiso 1 1 calc R
C7B C 0.6268(4) 0.0815(3) 0.3421(3) 0.0698(10) Uani 1 1 d .
H7C H 0.6618 0.0391 0.2943 0.084 Uiso 1 1 calc R
H7D H 0.5460 0.0739 0.3596 0.084 Uiso 1 1 calc R
C8B C 0.6908(3) 0.0516(2) 0.4232(2) 0.0597(9) Uani 1 1 d .
C9B C 0.6642(4) -0.0307(3) 0.4827(3) 0.0718(10) Uani 1 1 d .
H9B H 0.6087 -0.0647 0.4709 0.086 Uiso 1 1 calc R
C10B C 0.7191(4) -0.0619(3) 0.5585(3) 0.0763(11) Uani 1 1 d .
H10B H 0.7017 -0.1174 0.5972 0.092 Uiso 1 1 calc R
C11B C 0.7991(4) -0.0110(3) 0.5767(3) 0.0784(11) Uani 1 1 d .
H11B H 0.8348 -0.0310 0.6287 0.094 Uiso 1 1 calc R
C12B C 0.8272(3) 0.0699(3) 0.5185(3) 0.0702(10) Uani 1 1 d .
H12B H 0.8828 0.1031 0.5315 0.084 Uiso 1 1 calc R
C13B C 0.7741(3) 0.1031(2) 0.4403(2) 0.0574(8) Uani 1 1 d .
C14B C 0.8048(3) 0.1937(2) 0.3776(2) 0.0566(8) Uani 1 1 d .
C15B C 0.7551(3) 0.2006(3) 0.2884(2) 0.0650(9) Uani 1 1 d .
H15C H 0.7591 0.2653 0.2546 0.078 Uiso 1 1 calc R
H15D H 0.8011 0.1504 0.2511 0.078 Uiso 1 1 calc R
C16B C 0.9378(3) 0.1891(3) 0.3536(3) 0.0722(10) Uani 1 1 d .
H16C H 0.9728 0.1726 0.4092 0.087 Uiso 1 1 calc R
H16D H 0.9703 0.1368 0.3144 0.087 Uiso 1 1 calc R
C17B C 0.9684(4) 0.2857(3) 0.3061(3) 0.0868(13) Uani 1 1 d .
H17C H 1.0526 0.2798 0.2937 0.104 Uiso 1 1 calc R
H17D H 0.9388 0.2998 0.2481 0.104 Uiso 1 1 calc R
C18B C 0.7976(3) 0.3810(3) 0.3764(2) 0.0651(9) Uani 1 1 d .
H18B H 0.7694 0.3946 0.3171 0.078 Uiso 1 1 calc R
C19B C 0.7550(3) 0.2883(2) 0.4264(2) 0.0554(8) Uani 1 1 d .
H19C H 0.6705 0.2995 0.4327 0.067 Uiso 1 1 calc R
H19D H 0.7765 0.2773 0.4873 0.067 Uiso 1 1 calc R
C20B C 0.7488(4) 0.4702(3) 0.4290(2) 0.0694(10) Uani 1 1 d .
C21B C 0.8079(4) 0.4985(3) 0.4869(3) 0.0764(11) Uani 1 1 d .
H21B H 0.8820 0.4634 0.4945 0.092 Uiso 1 1 calc R
C22B C 0.7570(4) 0.5850(3) 0.5391(3) 0.0700(10) Uani 1 1 d .
C23B C 0.6511(4) 0.6292(3) 0.5205(3) 0.0818(12) Uani 1 1 d .
H23B H 0.6176 0.6852 0.5502 0.098 Uiso 1 1 calc R
C24B C 0.5871(4) 0.6038(4) 0.4653(4) 0.1024(15) Uani 1 1 d .
H24B H 0.5126 0.6388 0.4590 0.123 Uiso 1 1 calc R
C25B C 0.6368(4) 0.5226(3) 0.4177(3) 0.0898(13) Uani 1 1 d .
H25B H 0.5955 0.5027 0.3778 0.108 Uiso 1 1 calc R
C26B C 0.8230(5) 0.6143(4) 0.5983(4) 0.1160(17) Uani 1 1 d .
H26D H 0.8420 0.6783 0.5750 0.174 Uiso 1 1 calc R
H26E H 0.8936 0.5665 0.6019 0.174 Uiso 1 1 calc R
H26F H 0.7782 0.6178 0.6581 0.174 Uiso 1 1 calc R
O1B O 0.4322(2) 0.2172(2) 0.27586(19) 0.0843(8) Uani 1 1 d .
O2B O 0.5522(3) 0.34998(18) 0.23832(18) 0.0847(8) Uani 1 1 d .
O3B O 0.9205(2) 0.3659(2) 0.3604(2) 0.0855(8) Uani 1 1 d .
O4B O 0.7543(4) 0.3675(3) 0.0959(3) 0.1099(11) Uani 1 1 d .
O5B O 0.6010(4) 0.4370(2) 0.0392(3) 0.1209(13) Uani 1 1 d .
S1B S 0.54158(9) 0.24825(7) 0.24363(6) 0.0647(3) Uani 1 1 d .

loop_
_atom_site_aniso_label
_atom_site_aniso_U_11
_atom_site_aniso_U_22
_atom_site_aniso_U_33
_atom_site_aniso_U_23
_atom_site_aniso_U_13
_atom_site_aniso_U_12
C1A 0.0447(17) 0.0458(17) 0.0586(19) -0.0028(14) -0.0119(14) -0.0060(13)
C2A 0.0519(18) 0.0422(17) 0.0581(19) -0.0058(14) -0.0092(15) -0.0055(14)
C3A 0.056(2) 0.070(2) 0.072(2) -0.0073(19) -0.0002(18) -0.0048(18)
C4A 0.051(2) 0.076(3) 0.108(3) 0.004(2) -0.001(2) -0.021(2)
C5A 0.056(2) 0.051(2) 0.132(4) -0.005(2) -0.027(2) -0.0165(18)
C6A 0.0490(19) 0.052(2) 0.092(3) -0.0206(18) -0.0154(18) -0.0033(15)
C7A 0.062(2) 0.0503(19) 0.072(2) -0.0070(16) -0.0084(17) -0.0112(16)
C8A 0.061(2) 0.0454(18) 0.0547(19) 0.0018(15) -0.0045(16) -0.0079(15)
C9A 0.077(3) 0.053(2) 0.071(2) -0.0023(17) -0.0116(19) -0.0065(18)
C10A 0.083(3) 0.061(2) 0.070(2) -0.0057(19) -0.002(2) 0.010(2)
C11A 0.059(2) 0.077(3) 0.090(3) 0.002(2) -0.001(2) 0.001(2)
C12A 0.056(2) 0.072(2) 0.077(3) -0.006(2) -0.0067(18) -0.0125(18)
C13A 0.055(2) 0.0511(19) 0.0549(19) 0.0047(15) -0.0019(15) -0.0099(15)
C14A 0.0517(18) 0.059(2) 0.0504(18) -0.0046(15) 0.0006(14) -0.0178(15)
C15A 0.058(2) 0.060(2) 0.064(2) -0.0081(16) 0.0056(16) -0.0196(16)
C16A 0.077(2) 0.080(3) 0.053(2) 0.0050(18) -0.0034(18) -0.031(2)
C17A 0.111(3) 0.097(3) 0.049(2) -0.010(2) 0.003(2) -0.047(3)
C18A 0.063(2) 0.065(2) 0.055(2) -0.0146(16) 0.0028(16) -0.0202(17)
C19A 0.0512(18) 0.0560(19) 0.0494(18) -0.0087(14) -0.0011(14) -0.0145(15)
C20A 0.063(2) 0.0535(19) 0.0504(19) -0.0201(15) 0.0012(16) -0.0098(16)
C21A 0.064(2) 0.0506(19) 0.0526(19) -0.0107(15) -0.0057(16) -0.0058(16)
C22A 0.066(2) 0.0500(19) 0.0537(19) -0.0103(15) -0.0052(16) -0.0069(16)
C23A 0.082(3) 0.054(2) 0.059(2) -0.0063(17) 0.0004(19) -0.0032(19)
C24A 0.077(3) 0.074(3) 0.063(2) -0.0031(19) -0.0124(19) 0.003(2)
C25A 0.062(2) 0.080(3) 0.062(2) -0.017(2) -0.0073(18) -0.0053(19)
C26A 0.088(3) 0.074(3) 0.088(3) 0.003(2) -0.015(2) -0.032(2)
N1A 0.0485(15) 0.0515(16) 0.0696(18) -0.0096(13) -0.0018(13) -0.0113(12)
N2A 0.075(2) 0.061(2) 0.085(2) -0.0238(17) -0.0021(18) -0.0106(17)
N1B 0.084(2) 0.0546(17) 0.0503(16) -0.0051(13) -0.0183(14) -0.0170(15)
N2B 0.112(3) 0.056(2) 0.068(2) 0.0026(16) -0.021(2) -0.020(2)
O1A 0.0851(19) 0.101(2) 0.0569(16) -0.0053(14) -0.0056(13) 0.0090(15)
O2A 0.0814(18) 0.0486(15) 0.111(2) 0.0074(14) 0.0123(15) -0.0128(13)
O3A 0.111(2) 0.0871(19) 0.0482(14) -0.0110(12) -0.0028(13) -0.0476(16)
O4A 0.133(3) 0.090(2) 0.131(3) -0.039(2) -0.039(2) -0.033(2)
O5A 0.098(2) 0.0486(16) 0.156(3) -0.0086(18) -0.011(2) 0.0096(15)
S1A 0.0577(5) 0.0529(5) 0.0661(6) 0.0028(4) 0.0014(4) -0.0060(4)
C1B 0.0578(19) 0.0462(18) 0.0512(18) -0.0040(14) -0.0163(15) -0.0031(14)
C2B 0.061(2) 0.0467(18) 0.0543(19) -0.0048(15) -0.0214(16) -0.0035(15)
C3B 0.072(2) 0.070(2) 0.051(2) -0.0008(17) -0.0114(17) -0.0078(18)
C4B 0.097(3) 0.073(3) 0.055(2) -0.0207(19) -0.021(2) -0.001(2)
C5B 0.098(3) 0.062(2) 0.078(3) -0.022(2) -0.037(2) -0.013(2)
C6B 0.080(2) 0.056(2) 0.059(2) -0.0015(16) -0.0230(18) -0.0197(18)
C7B 0.092(3) 0.057(2) 0.066(2) -0.0076(17) -0.022(2) -0.0178(19)
C8B 0.078(2) 0.0497(19) 0.0509(19) -0.0113(15) -0.0125(17) -0.0038(17)
C9B 0.092(3) 0.057(2) 0.068(2) -0.0067(18) -0.016(2) -0.014(2)
C10B 0.104(3) 0.053(2) 0.066(2) 0.0028(18) -0.014(2) -0.005(2)
C11B 0.101(3) 0.071(3) 0.059(2) -0.005(2) -0.026(2) 0.003(2)
C12B 0.079(3) 0.071(2) 0.061(2) -0.0134(19) -0.0167(19) -0.0050(19)
C13B 0.070(2) 0.054(2) 0.0451(18) -0.0152(15) -0.0058(16) -0.0009(17)
C14B 0.064(2) 0.059(2) 0.0471(18) -0.0160(15) -0.0048(15) -0.0074(16)
C15B 0.088(3) 0.063(2) 0.0455(19) -0.0121(16) -0.0078(17) -0.0157(19)
C16B 0.068(2) 0.081(3) 0.065(2) -0.025(2) 0.0033(18) -0.006(2)
C17B 0.072(3) 0.103(3) 0.084(3) -0.034(3) 0.017(2) -0.022(2)
C18B 0.080(3) 0.068(2) 0.0503(19) -0.0135(16) 0.0019(17) -0.0244(19)
C19B 0.062(2) 0.060(2) 0.0444(17) -0.0119(15) -0.0013(15) -0.0132(16)
C20B 0.094(3) 0.069(2) 0.049(2) -0.0039(17) 0.0069(19) -0.038(2)
C21B 0.092(3) 0.071(3) 0.068(2) -0.001(2) -0.001(2) -0.030(2)
C22B 0.078(3) 0.067(2) 0.066(2) 0.0037(19) -0.009(2) -0.025(2)
C23B 0.090(3) 0.082(3) 0.079(3) -0.002(2) -0.019(2) -0.026(2)
C24B 0.078(3) 0.122(4) 0.100(4) -0.007(3) -0.015(3) -0.001(3)
C25B 0.087(3) 0.091(3) 0.082(3) -0.017(2) 0.008(2) -0.003(3)
C26B 0.134(5) 0.115(4) 0.109(4) -0.026(3) -0.024(3) -0.031(3)
O1B 0.0697(17) 0.101(2) 0.0725(17) -0.0013(15) 0.0021(13) -0.0086(15)
O2B 0.131(2) 0.0495(15) 0.0679(17) -0.0164(12) -0.0145(16) 0.0054(14)
O3B 0.0794(19) 0.092(2) 0.090(2) -0.0330(16) 0.0160(15) -0.0366(15)
O4B 0.136(3) 0.098(2) 0.117(3) -0.0073(19) -0.034(2) -0.060(2)
O5B 0.187(4) 0.0493(17) 0.122(3) 0.0075(17) -0.053(3) 0.004(2)
S1B 0.0820(7) 0.0561(5) 0.0521(5) -0.0097(4) -0.0096(4) -0.0006(4)

loop_
_atom_type_symbol
_atom_type_description
_atom_type_scat_dispersion_real
_atom_type_scat_dispersion_imag
_atom_type_scat_source
C C 0.0033 0.0016 'International Tables Vol C Tables 4.2.6.8 and 6.1.1.4'
H H 0.0000 0.0000 'International Tables Vol C Tables 4.2.6.8 and 6.1.1.4'
N N 0.0061 0.0033 'International Tables Vol C Tables 4.2.6.8 and 6.1.1.4'
O O 0.0106 0.0060 'International Tables Vol C Tables 4.2.6.8 and 6.1.1.4'
S S 0.1246 0.1234 'International Tables Vol C Tables 4.2.6.8 and 6.1.1.4'

loop_
_geom_angle_atom_site_label_1
_geom_angle_atom_site_label_2
_geom_angle_atom_site_label_3
_geom_angle
C6A C1A C2A 117.6(3)
C6A C1A S1A 118.1(3)
C2A C1A S1A 124.4(2)
C3A C2A C1A 122.1(3)
C3A C2A N2A 115.5(3)
C1A C2A N2A 122.4(3)
C4A C3A C2A 119.2(4)
C4A C3A H3A 120.4
C2A C3A H3A 120.4
C5A C4A C3A 120.3(4)
C5A C4A H4A 119.8
C3A C4A H4A 119.8
C4A C5A C6A 120.4(3)
C4A C5A H5A 119.8
C6A C5A H5A 119.8
C1A C6A C5A 120.3(3)
C1A C6A H6A 119.9
C5A C6A H6A 119.9
N1A C7A C8A 108.9(3)
N1A C7A H7A 109.9
C8A C7A H7A 109.9
N1A C7A H7B 109.9
C8A C7A H7B 109.9
H7A C7A H7B 108.3
C13A C8A C9A 120.1(3)
C13A C8A C7A 121.9(3)
C9A C8A C7A 118.1(3)
C10A C9A C8A 121.2(4)
C10A C9A H9A 119.4
C8A C9A H9A 119.4
C9A C10A C11A 119.4(4)
C9A C10A H10A 120.3
C11A C10A H10A 120.3
C12A C11A C10A 120.0(4)
C12A C11A H11A 120.0
C10A C11A H11A 120.0
C11A C12A C13A 121.6(4)
C11A C12A H12A 119.2
C13A C12A H12A 119.2
C8A C13A C12A 117.7(3)
C8A C13A C14A 122.4(3)
C12A C13A C14A 119.8(3)
C19A C14A C13A 110.4(2)
C19A C14A C15A 110.2(3)
C13A C14A C15A 109.3(3)
C19A C14A C16A 107.7(3)
C13A C14A C16A 110.9(3)
C15A C14A C16A 108.4(3)
N1A C15A C14A 109.7(3)
N1A C15A H15A 109.7
C14A C15A H15A 109.7
N1A C15A H15B 109.7
C14A C15A H15B 109.7
H15A C15A H15B 108.2
C17A C16A C14A 112.9(3)
C17A C16A H16A 109.0
C14A C16A H16A 109.0
C17A C16A H16B 109.0
C14A C16A H16B 109.0
H16A C16A H16B 107.8
O3A C17A C16A 111.2(3)
O3A C17A H17A 109.4
C16A C17A H17A 109.4
O3A C17A H17B 109.4
C16A C17A H17B 109.4
H17A C17A H17B 108.0
O3A C18A C20A 109.3(3)
O3A C18A C19A 110.7(3)
C20A C18A C19A 112.4(3)
O3A C18A H18A 108.1
C20A C18A H18A 108.1
C19A C18A H18A 108.1
C18A C19A C14A 114.0(3)
C18A C19A H19A 108.7
C14A C19A H19A 108.7
C18A C19A H19B 108.7
C14A C19A H19B 108.7
H19A C19A H19B 107.6
C21A C20A C25A 118.2(3)
C21A C20A C18A 122.2(3)
C25A C20A C18A 119.6(3)
C20A C21A C22A 122.6(3)
C20A C21A H21A 118.7
C22A C21A H21A 118.7
C23A C22A C21A 117.5(3)
C23A C22A C26A 120.7(3)
C21A C22A C26A 121.8(3)
C24A C23A C22A 121.1(4)
C24A C23A H22A 119.4
C22A C23A H22A 119.4
C23A C24A C25A 120.5(4)
C23A C24A H24A 119.8
C25A C24A H24A 119.8
C24A C25A C20A 120.1(4)
C24A C25A H25A 119.9
C20A C25A H25A 119.9
C22A C26A H26A 109.5
C22A C26A H26B 109.5
H26A C26A H26B 109.5
C22A C26A H26C 109.5
H26A C26A H26C 109.5
H26B C26A H26C 109.5
C15A N1A C7A 111.8(3)
C15A N1A S1A 120.7(2)
C7A N1A S1A 119.7(2)
O5A N2A O4A 125.1(4)
O5A N2A C2A 118.4(4)
O4A N2A C2A 116.4(3)
C7B N1B C15B 110.6(3)
C7B N1B S1B 120.1(2)
C15B N1B S1B 118.8(2)
O5B N2B O4B 124.5(4)
O5B N2B C2B 118.2(4)
O4B N2B C2B 117.3(3)
C18A O3A C17A 111.0(3)
O2A S1A O1A 120.76(19)
O2A S1A N1A 107.61(16)
O1A S1A N1A 107.07(16)
O2A S1A C1A 107.51(16)
O1A S1A C1A 105.95(17)
N1A S1A C1A 107.27(14)
C6B C1B C2B 118.0(3)
C6B C1B S1B 117.5(3)
C2B C1B S1B 124.5(2)
C3B C2B C1B 121.4(3)
C3B C2B N2B 115.4(3)
C1B C2B N2B 123.1(3)
C2B C3B C4B 119.8(4)
C2B C3B H3B 120.1
C4B C3B H3B 120.1
C3B C4B C5B 119.6(4)
C3B C4B H4B 120.2
C5B C4B H4B 120.2
C4B C5B C6B 120.4(3)
C4B C5B H5B 119.8
C6B C5B H5B 119.8
C5B C6B C1B 120.7(4)
C5B C6B H6B 119.6
C1B C6B H6B 119.6
N1B C7B C8B 109.3(3)
N1B C7B H7C 109.8
C8B C7B H7C 109.8
N1B C7B H7D 109.8
C8B C7B H7D 109.8
H7C C7B H7D 108.3
C9B C8B C13B 120.0(3)
C9B C8B C7B 117.7(3)
C13B C8B C7B 122.3(3)
C10B C9B C8B 120.8(4)
C10B C9B H9B 119.6
C8B C9B H9B 119.6
C11B C10B C9B 119.6(4)
C11B C10B H10B 120.2
C9B C10B H10B 120.2
C10B C11B C12B 120.5(4)
C10B C11B H11B 119.8
C12B C11B H11B 119.8
C11B C12B C13B 121.4(4)
C11B C12B H12B 119.3
C13B C12B H12B 119.3
C8B C13B C12B 117.7(3)
C8B C13B C14B 121.6(3)
C12B C13B C14B 120.7(3)
C13B C14B C15B 109.8(3)
C13B C14B C16B 112.2(3)
C15B C14B C16B 107.9(3)
C13B C14B C19B 109.4(3)
C15B C14B C19B 110.5(3)
C16B C14B C19B 107.0(3)
N1B C15B C14B 110.0(3)
N1B C15B H15C 109.7
C14B C15B H15C 109.7
N1B C15B H15D 109.7
C14B C15B H15D 109.7
H15C C15B H15D 108.2
C17B C16B C14B 112.3(3)
C17B C16B H16C 109.1
C14B C16B H16C 109.1
C17B C16B H16D 109.1
C14B C16B H16D 109.1
H16C C16B H16D 107.9
O3B C17B C16B 111.4(3)
O3B C17B H17C 109.4
C16B C17B H17C 109.4
O3B C17B H17D 109.4
C16B C17B H17D 109.4
H17C C17B H17D 108.0
O3B C18B C20B 110.6(3)
O3B C18B C19B 110.9(3)
C20B C18B C19B 111.1(3)
O3B C18B H18B 108.1
C20B C18B H18B 108.1
C19B C18B H18B 108.1
C18B C19B C14B 113.6(3)
C18B C19B H19C 108.8
C14B C19B H19C 108.8
C18B C19B H19D 108.8
C14B C19B H19D 108.8
H19C C19B H19D 107.7
C21B C20B C25B 119.7(4)
C21B C20B C18B 122.0(4)
C25B C20B C18B 118.3(4)
C20B C21B C22B 121.0(4)
C20B C21B H21B 119.5
C22B C21B H21B 119.5
C23B C22B C26B 127.4(5)
C23B C22B C21B 113.1(4)
C26B C22B C21B 119.5(4)
C24B C23B C22B 128.8(5)
C24B C23B H23B 115.6
C22B C23B H23B 115.6
C23B C24B C25B 116.7(5)
C23B C24B H24B 121.6
C25B C24B H24B 121.6
C24B C25B C20B 120.7(5)
C24B C25B H25B 119.6
C20B C25B H25B 119.6
C22B C26B H26D 109.5
C22B C26B H26E 109.5
H26D C26B H26E 109.5
C22B C26B H26F 109.5
H26D C26B H26F 109.5
H26E C26B H26F 109.5
C18B O3B C17B 111.7(3)
O2B S1B O1B 121.02(18)
O2B S1B N1B 107.04(16)
O1B S1B N1B 106.93(16)
O2B S1B C1B 107.13(16)
O1B S1B C1B 106.35(16)
N1B S1B C1B 107.78(15)

loop_
_geom_bond_atom_site_label_1
_geom_bond_atom_site_label_2
_geom_bond_distance
C1A C6A 1.384(4)
C1A C2A 1.389(4)
C1A S1A 1.779(3)
C2A C3A 1.371(5)
C2A N2A 1.463(4)
C3A C4A 1.368(5)
C3A H3A 0.9300
C4A C5A 1.366(6)
C4A H4A 0.9300
C5A C6A 1.387(5)
C5A H5A 0.9300
C6A H6A 0.9300
C7A N1A 1.462(4)
C7A C8A 1.508(5)
C7A H7A 0.9700
C7A H7B 0.9700
C8A C13A 1.386(5)
C8A C9A 1.390(5)
C9A C10A 1.372(5)
C9A H9A 0.9300
C10A C11A 1.375(6)
C10A H10A 0.9300
C11A C12A 1.374(5)
C11A H11A 0.9300
C12A C13A 1.403(5)
C12A H12A 0.9300
C13A C14A 1.537(5)
C14A C19A 1.535(4)
C14A C15A 1.536(4)
C14A C16A 1.548(5)
C15A N1A 1.462(4)
C15A H15A 0.9700
C15A H15B 0.9700
C16A C17A 1.508(5)
C16A H16A 0.9700
C16A H16B 0.9700
C17A O3A 1.428(4)
C17A H17A 0.9700
C17A H17B 0.9700
C18A O3A 1.424(4)
C18A C20A 1.503(5)
C18A C19A 1.519(4)
C18A H18A 0.9800
C19A H19A 0.9700
C19A H19B 0.9700
C20A C21A 1.376(5)
C20A C25A 1.394(5)
C21A C22A 1.397(5)
C21A H21A 0.9300
C22A C23A 1.390(5)
C22A C26A 1.501(5)
C23A C24A 1.363(5)
C23A H22A 0.9300
C24A C25A 1.389(5)
C24A H24A 0.9300
C25A H25A 0.9300
C26A H26A 0.9600
C26A H26B 0.9600
C26A H26C 0.9600
N1A S1A 1.615(3)
N2A O5A 1.204(4)
N2A O4A 1.219(4)
N1B C7B 1.472(4)
N1B C15B 1.472(5)
N1B S1B 1.611(3)
N2B O5B 1.190(4)
N2B O4B 1.215(4)
N2B C2B 1.467(4)
O1A S1A 1.424(3)
O2A S1A 1.417(3)
C1B C6B 1.377(4)
C1B C2B 1.387(5)
C1B S1B 1.782(3)
C2B C3B 1.369(5)
C3B C4B 1.372(5)
C3B H3B 0.9300
C4B C5B 1.373(6)
C4B H4B 0.9300
C5B C6B 1.375(5)
C5B H5B 0.9300
C6B H6B 0.9300
C7B C8B 1.504(5)
C7B H7C 0.9700
C7B H7D 0.9700
C8B C9B 1.396(5)
C8B C13B 1.396(5)
C9B C10B 1.377(5)
C9B H9B 0.9300
C10B C11B 1.365(6)
C10B H10B 0.9300
C11B C12B 1.377(6)
C11B H11B 0.9300
C12B C13B 1.400(5)
C12B H12B 0.9300
C13B C14B 1.523(5)
C14B C15B 1.529(5)
C14B C16B 1.544(5)
C14B C19B 1.545(4)
C15B H15C 0.9700
C15B H15D 0.9700
C16B C17B 1.502(6)
C16B H16C 0.9700
C16B H16D 0.9700
C17B O3B 1.429(5)
C17B H17C 0.9700
C17B H17D 0.9700
C18B O3B 1.410(4)
C18B C20B 1.514(5)
C18B C19B 1.523(5)
C18B H18B 0.9800
C19B H19C 0.9700
C19B H19D 0.9700
C20B C21B 1.339(5)
C20B C25B 1.402(6)
C21B C22B 1.485(6)
C21B H21B 0.9300
C22B C23B 1.337(6)
C22B C26B 1.417(6)
C23B C24B 1.330(6)
C23B H23B 0.9300
C24B C25B 1.385(6)
C24B H24B 0.9300
C25B H25B 0.9300
C26B H26D 0.9600
C26B H26E 0.9600
C26B H26F 0.9600
O1B S1B 1.428(3)
O2B S1B 1.424(3)

loop_
_geom_torsion_atom_site_label_1
_geom_torsion_atom_site_label_2
_geom_torsion_atom_site_label_3
_geom_torsion_atom_site_label_4
_geom_torsion
C6A C1A C2A C3A -0.6(5)
S1A C1A C2A C3A 179.7(3)
C6A C1A C2A N2A 179.7(3)
S1A C1A C2A N2A 0.0(5)
C1A C2A C3A C4A 3.1(5)
N2A C2A C3A C4A -177.2(3)
C2A C3A C4A C5A -2.6(6)
C3A C4A C5A C6A -0.3(6)
C2A C1A C6A C5A -2.4(5)
S1A C1A C6A C5A 177.3(3)
C4A C5A C6A C1A 2.9(6)
N1A C7A C8A C13A 18.3(4)
N1A C7A C8A C9A -160.8(3)
C13A C8A C9A C10A -1.8(5)
C7A C8A C9A C10A 177.3(3)
C8A C9A C10A C11A -0.6(6)
C9A C10A C11A C12A 1.7(6)
C10A C11A C12A C13A -0.5(6)
C9A C8A C13A C12A 2.9(5)
C7A C8A C13A C12A -176.1(3)
C9A C8A C13A C14A -177.7(3)
C7A C8A C13A C14A 3.3(5)
C11A C12A C13A C8A -1.9(5)
C11A C12A C13A C14A 178.7(3)
C8A C13A C14A C19A -111.6(3)
C12A C13A C14A C19A 67.8(4)
C8A C13A C14A C15A 9.7(4)
C12A C13A C14A C15A -171.0(3)
C8A C13A C14A C16A 129.1(3)
C12A C13A C14A C16A -51.5(4)
C19A C14A C15A N1A 77.2(3)
C13A C14A C15A N1A -44.2(4)
C16A C14A C15A N1A -165.2(3)
C19A C14A C16A C17A 47.5(4)
C13A C14A C16A C17A 168.3(3)
C15A C14A C16A C17A -71.7(4)
C14A C16A C17A O3A -56.5(4)
O3A C18A C19A C14A 54.9(4)
C20A C18A C19A C14A 177.4(3)
C13A C14A C19A C18A -168.2(3)
C15A C14A C19A C18A 71.1(4)
C16A C14A C19A C18A -47.0(4)
O3A C18A C20A C21A 29.6(4)
C19A C18A C20A C21A -93.7(4)
O3A C18A C20A C25A -151.5(3)
C19A C18A C20A C25A 85.2(4)
C25A C20A C21A C22A 1.8(5)
C18A C20A C21A C22A -179.3(3)
C20A C21A C22A C23A -0.7(5)
C20A C21A C22A C26A 177.5(3)
C21A C22A C23A C24A -0.7(5)
C26A C22A C23A C24A -178.9(4)
C22A C23A C24A C25A 0.9(6)
C23A C24A C25A C20A 0.3(6)
C21A C20A C25A C24A -1.6(5)
C18A C20A C25A C24A 179.5(3)
C14A C15A N1A C7A 71.3(3)
C14A C15A N1A S1A -139.6(2)
C8A C7A N1A C15A -55.3(3)
C8A C7A N1A S1A 155.3(2)
C3A C2A N2A O5A -79.2(4)
C1A C2A N2A O5A 100.5(4)
C3A C2A N2A O4A 98.2(4)
C1A C2A N2A O4A -82.1(4)
C20A C18A O3A C17A 174.5(3)
C19A C18A O3A C17A -61.2(4)
C16A C17A O3A C18A 62.7(4)
C15A N1A S1A O2A 44.3(3)
C7A N1A S1A O2A -169.0(3)
C15A N1A S1A O1A 175.5(2)
C7A N1A S1A O1A -37.8(3)
C15A N1A S1A C1A -71.1(3)
C7A N1A S1A C1A 75.6(3)
C6A C1A S1A O2A 170.0(3)
C2A C1A S1A O2A -10.3(3)
C6A C1A S1A O1A 39.6(3)
C2A C1A S1A O1A -140.7(3)
C6A C1A S1A N1A -74.5(3)
C2A C1A S1A N1A 105.2(3)
C6B C1B C2B C3B 0.7(5)
S1B C1B C2B C3B -180.0(3)
C6B C1B C2B N2B -178.5(3)
S1B C1B C2B N2B 0.9(5)
O5B N2B C2B C3B 80.5(5)
O4B N2B C2B C3B -97.3(4)
O5B N2B C2B C1B -100.3(4)
O4B N2B C2B C1B 81.9(5)
C1B C2B C3B C4B -1.2(5)
N2B C2B C3B C4B 178.0(3)
C2B C3B C4B C5B 0.0(6)
C3B C4B C5B C6B 1.8(6)
C4B C5B C6B C1B -2.3(6)
C2B C1B C6B C5B 1.1(5)
S1B C1B C6B C5B -178.4(3)
C15B N1B C7B C8B 54.7(4)
S1B N1B C7B C8B -161.0(3)
N1B C7B C8B C9B 159.5(3)
N1B C7B C8B C13B -20.3(5)
C13B C8B C9B C10B 0.1(6)
C7B C8B C9B C10B -179.7(4)
C8B C9B C10B C11B 1.1(6)
C9B C10B C11B C12B -1.6(6)
C10B C11B C12B C13B 0.9(6)
C9B C8B C13B C12B -0.7(5)
C7B C8B C13B C12B 179.0(3)
C9B C8B C13B C14B -179.4(3)
C7B C8B C13B C14B 0.4(5)
C11B C12B C13B C8B 0.2(5)
C11B C12B C13B C14B 178.9(3)
C8B C13B C14B C15B -13.2(4)
C12B C13B C14B C15B 168.1(3)
C8B C13B C14B C16B -133.3(3)
C12B C13B C14B C16B 48.1(4)
C8B C13B C14B C19B 108.2(3)
C12B C13B C14B C19B -70.5(4)
C7B N1B C15B C14B -71.0(3)
S1B N1B C15B C14B 144.2(2)
C13B C14B C15B N1B 46.6(4)
C16B C14B C15B N1B 169.2(3)
C19B C14B C15B N1B -74.1(3)
C13B C14B C16B C17B -169.7(3)
C15B C14B C16B C17B 69.2(4)
C19B C14B C16B C17B -49.8(4)
C14B C16B C17B O3B 57.7(5)
O3B C18B C19B C14B -54.8(4)
C20B C18B C19B C14B -178.3(3)
C13B C14B C19B C18B 170.4(3)
C15B C14B C19B C18B -68.6(4)
C16B C14B C19B C18B 48.7(4)
O3B C18B C20B C21B -29.0(5)
C19B C18B C20B C21B 94.6(4)
O3B C18B C20B C25B 152.7(3)
C19B C18B C20B C25B -83.7(4)
C25B C20B C21B C22B -0.3(6)
C18B C20B C21B C22B -178.7(3)
C20B C21B C22B C23B -0.9(5)
C20B C21B C22B C26B -178.6(4)
C26B C22B C23B C24B 179.8(5)
C21B C22B C23B C24B 2.4(7)
C22B C23B C24B C25B -2.3(8)
C23B C24B C25B C20B 0.7(7)
C21B C20B C25B C24B 0.5(6)
C18B C20B C25B C24B 178.9(4)
C20B C18B O3B C17B -176.5(3)
C19B C18B O3B C17B 59.8(4)
C16B C17B O3B C18B -62.1(5)
C7B N1B S1B O2B 167.7(3)
C15B N1B S1B O2B -50.9(3)
C7B N1B S1B O1B 36.6(3)
C15B N1B S1B O1B 178.0(2)
C7B N1B S1B C1B -77.4(3)
C15B N1B S1B C1B 64.0(3)
C6B C1B S1B O2B -171.4(3)
C2B C1B S1B O2B 9.2(3)
C6B C1B S1B O1B -40.7(3)
C2B C1B S1B O1B 139.9(3)
C6B C1B S1B N1B 73.7(3)
C2B C1B S1B N1B -105.7(3)
